data_4106111
loop_
_publ_author_name
'Anton Granzhan'
'Cl\'ement Schouwey'
'Thomas Riis-Johannessen'
'Rosario Scopelliti'
'Kay Severin'

_publ_section_title
;
 Connection of Metallamacrocycles via Dynamic Covalent Chemistry: A
 Versatile Method for the Synthesis of Molecular Cages
;
_journal_name_full 'Journal of the American Chemical Society'
_journal_page_first 7106
_journal_page_last 7115
_journal_paper_doi 10.1021/ja200580x
_journal_volume 133
_journal_year 2011
_chemical_formula_sum 'C238 H292 F2 N28 O34 Ru12'
_chemical_formula_weight 5339.84
_chemical_name_systematic
; 
 ? 
;
_space_group_IT_number 13
_symmetry_cell_setting monoclinic
_symmetry_space_group_name_Hall '-P 2yac'
_symmetry_space_group_name_H-M 'P 1 2/n 1'
_atom_sites_solution_hydrogens geom
_atom_sites_solution_primary direct
_atom_sites_solution_secondary difmap
_audit_creation_method SHELXL-97
_cell_angle_alpha 90.00
_cell_angle_beta 94.407(8)
_cell_angle_gamma 90.00
_cell_formula_units_Z 2
_cell_length_a 25.854(3)
_cell_length_b 18.338(3)
_cell_length_c 35.306(5)
_cell_measurement_reflns_used 469
_cell_measurement_temperature 100(2)
_cell_measurement_theta_max 22
_cell_measurement_theta_min 3
_cell_volume 16689(4)
_computing_cell_refinement 'Dirax/lsq (Duisenberg & Schreurs, 1989-2000)'
_computing_data_collection 'Collect (Bruker AXS BV, 1997-2004)'
_computing_data_reduction 'EvalCCD (Duisenberg & Schreurs, 1990-2000)'
_computing_molecular_graphics 'Bruker SHELXTL'
_computing_publication_material 'Bruker SHELXTL'
_computing_structure_refinement 'SHELXL-97 (Sheldrick, 1997)'
_computing_structure_solution 'SHELXS-97 (Sheldrick, 1990)'
_diffrn_ambient_temperature 100(2)
_diffrn_detector_area_resol_mean 8.2812
_diffrn_measured_fraction_theta_full 0.996
_diffrn_measured_fraction_theta_max 0.996
_diffrn_measurement_device_type 'Bruker APEX II CCD'
_diffrn_measurement_method '\w and \p scans'
_diffrn_radiation_monochromator graphite
_diffrn_radiation_source 'Enhance (Mo) X-ray Source'
_diffrn_radiation_type MoK\a
_diffrn_radiation_wavelength 0.71073
_diffrn_reflns_av_R_equivalents 0.1274
_diffrn_reflns_av_sigmaI/netI 0.1218
_diffrn_reflns_limit_h_max 30
_diffrn_reflns_limit_h_min -30
_diffrn_reflns_limit_k_max 21
_diffrn_reflns_limit_k_min -21
_diffrn_reflns_limit_l_max 41
_diffrn_reflns_limit_l_min -41
_diffrn_reflns_number 172853
_diffrn_reflns_theta_full 24.70
_diffrn_reflns_theta_max 24.70
_diffrn_reflns_theta_min 3.01
_exptl_absorpt_coefficient_mu 0.579
_exptl_absorpt_correction_T_max 0.7431
_exptl_absorpt_correction_T_min 0.5731
_exptl_absorpt_correction_type multi-scan
_exptl_absorpt_process_details 'SADABS 2008, Bruker AXS, 2008'
_exptl_crystal_colour orange
_exptl_crystal_density_diffrn 1.063
_exptl_crystal_description prism
_exptl_crystal_F_000 5468
_exptl_crystal_size_max 0.464
_exptl_crystal_size_mid 0.244
_exptl_crystal_size_min 0.128
_platon_squeeze_details
;
;
_refine_diff_density_max 1.724
_refine_diff_density_min -0.888
_refine_diff_density_rms 0.143
_refine_ls_extinction_method none
_refine_ls_goodness_of_fit_ref 1.028
_refine_ls_hydrogen_treatment constr
_refine_ls_matrix_type full
_refine_ls_number_parameters 1293
_refine_ls_number_reflns 28323
_refine_ls_number_restraints 1055
_refine_ls_restrained_S_all 1.031
_refine_ls_R_factor_all 0.1872
_refine_ls_R_factor_gt 0.1109
_refine_ls_shift/su_max 0.061
_refine_ls_shift/su_mean 0.001
_refine_ls_structure_factor_coef Fsqd
_refine_ls_weighting_details 'calc w=1/[\s^2^(Fo^2^)+(0.1976P)^2^+0.0000P] where P=(Fo^2^+2Fc^2^)/3'
_refine_ls_weighting_scheme calc
_refine_ls_wR_factor_gt 0.2969
_refine_ls_wR_factor_ref 0.3457
_reflns_number_gt 13634
_reflns_number_total 28323
_reflns_threshold_expression >2sigma(I)
_cod_data_source_file ja200580x_si_006.cif
_cod_data_source_block cs069
_cod_database_code 4106111

loop_
_symmetry_equiv_pos_as_xyz
'x, y, z'
'-x+1/2, y, -z+1/2'
'-x, -y, -z'
'x-1/2, -y, z-1/2'

loop_
_atom_site_label
_atom_site_type_symbol
_atom_site_fract_x
_atom_site_fract_y
_atom_site_fract_z
_atom_site_U_iso_or_equiv
_atom_site_adp_type
_atom_site_occupancy
_atom_site_symmetry_multiplicity
_atom_site_calc_flag
_atom_site_refinement_flags
_atom_site_disorder_assembly
_atom_site_disorder_group
Ru1A Ru 0.108171(11) -0.357079(15) 0.114458(8) 0.06167(9) Uani 1 1 d . . .
C10A C 0.20330(7) -0.44702(2) 0.16555(7) 0.1173(14) Uani 1 1 d DU . .
H10A H 0.2084 -0.4954 0.1770 0.176 Uiso 1 1 calc R . .
H10B H 0.2006 -0.4107 0.1857 0.176 Uiso 1 1 calc R . .
H10C H 0.2328 -0.4351 0.1508 0.176 Uiso 1 1 calc R . .
C11A C 0.15367(5) -0.446746(14) 0.13948(4) 0.0827(10) Uani 1 1 d DU . .
C12A C 0.10473(5) -0.44564(5) 0.15472(5) 0.0765(10) Uani 1 1 d DU . .
H12A H 0.1028 -0.4450 0.1815 0.092 Uiso 1 1 calc R . .
C13A C 0.05873(7) -0.44546(8) 0.13047(4) 0.0661(9) Uani 1 1 d DU . .
H13A H 0.0261 -0.4447 0.1412 0.079 Uiso 1 1 calc R . .
C14A C 0.06033(5) -0.44636(8) 0.09057(4) 0.0778(10) Uani 1 1 d DU . .
C15A C 0.10983(5) -0.44743(8) 0.07546(5) 0.0750(10) Uani 1 1 d DU . .
H15A H 0.1117 -0.4480 0.0487 0.090 Uiso 1 1 calc R . .
C16A C 0.15619(7) -0.44764(8) 0.09947(4) 0.0775(10) Uani 1 1 d DU . .
H16A H 0.1889 -0.4484 0.0889 0.093 Uiso 1 1 calc R . .
C17A C 0.01188(6) -0.44573(7) 0.06357(5) 0.1143(12) Uani 1 1 d DU . .
H17A H 0.0186 -0.4127 0.0419 0.137 Uiso 1 1 calc R . .
C18A C -0.00115(14) -0.52101(10) 0.04704(9) 0.1403(15) Uani 1 1 d DU . .
H18A H 0.0283 -0.5393 0.0340 0.210 Uiso 1 1 calc R . .
H18B H -0.0317 -0.5175 0.0289 0.210 Uiso 1 1 calc R . .
H18C H -0.0084 -0.5545 0.0676 0.210 Uiso 1 1 calc R . .
C19A C -0.03422(7) -0.41468(17) 0.08278(9) 0.1667(17) Uani 1 1 d DU . .
H19A H -0.0646 -0.4458 0.0771 0.250 Uiso 1 1 calc R . .
H19B H -0.0417 -0.3653 0.0733 0.250 Uiso 1 1 calc R . .
H19C H -0.0259 -0.4130 0.1103 0.250 Uiso 1 1 calc R . .
N40A N 0.04748(10) -0.16126(14) 0.07214(7) 0.0594(9) Uani 1 1 d . . .
C41A C 0.03120(14) -0.10127(19) 0.09235(10) 0.0736(13) Uani 1 1 d . . .
H41A H 0.0209 -0.0585 0.0785 0.088 Uiso 1 1 calc R . .
C42A C 0.02919(14) -0.1005(2) 0.13070(9) 0.0683(12) Uani 1 1 d . . .
H42A H 0.0170 -0.0585 0.1430 0.082 Uiso 1 1 calc R . .
C43A C 0.04502(13) -0.16139(16) 0.15179(9) 0.0584(11) Uani 1 1 d . . .
C44A C 0.06232(12) -0.22097(17) 0.13430(9) 0.0591(10) Uani 1 1 d . . .
C45A C 0.06093(13) -0.21988(17) 0.09160(8) 0.0593(11) Uani 1 1 d . . .
C46A C 0.04174(13) -0.16141(18) 0.19327(8) 0.0560(10) Uani 1 1 d . . .
H46A H 0.0624 -0.1960 0.2076 0.067 Uiso 1 1 calc R . .
O47A O 0.07826(8) -0.28331(10) 0.15045(6) 0.0564(7) Uani 1 1 d . . .
O48A O 0.07407(8) -0.28080(12) 0.07537(6) 0.0618(7) Uani 1 1 d . . .
Ru2A Ru 0.230742(11) -0.261837(17) 0.012670(8) 0.06604(9) Uani 1 1 d . A .
C20A C 0.22405(18) -0.15066(11) -0.06275(12) 0.1584(16) Uani 1 1 d DU . .
H20A H 0.2137 -0.1543 -0.0900 0.238 Uiso 1 1 calc R . .
H20B H 0.2553 -0.1206 -0.0589 0.238 Uiso 1 1 calc R . .
H20C H 0.1960 -0.1283 -0.0497 0.238 Uiso 1 1 calc R . .
C21A C 0.23517(7) -0.22657(9) -0.04667(8) 0.0989(11) Uani 1 1 d DU A .
C22A C 0.28498(8) -0.24356(11) -0.03021(8) 0.0926(11) Uani 1 1 d DU . .
H22A H 0.3124 -0.2091 -0.0308 0.111 Uiso 1 1 calc R . .
C23A C 0.29390(9) -0.31206(10) -0.01291(9) 0.1067(12) Uani 1 1 d DU A .
H23A H 0.3278 -0.3232 -0.0022 0.128 Uiso 1 1 calc R . .
C24A C 0.25458(7) -0.36472(8) -0.01084(7) 0.0929(11) Uani 1 1 d DU . .
C25A C 0.20463(8) -0.34553(11) -0.02704(8) 0.0907(11) Uani 1 1 d DU A .
H25A H 0.1772 -0.3797 -0.0260 0.109 Uiso 1 1 calc R . .
C26A C 0.19404(9) -0.27716(10) -0.04478(8) 0.0933(11) Uani 1 1 d DU . .
H26A H 0.1601 -0.2655 -0.0552 0.112 Uiso 1 1 calc R A .
C27A C 0.26382(6) -0.43670(10) 0.00977(5) 0.243(4) Uiso 0.50 1 d PD A 1
H27A H 0.2854 -0.4276 0.0340 0.291 Uiso 0.50 1 calc PR A 1
C28A C 0.21289(7) -0.47276(18) 0.01895(12) 0.300 Uiso 0.50 1 d PD A 1
H28A H 0.2012 -0.4516 0.0423 0.450 Uiso 0.50 1 calc PR A 1
H28B H 0.2184 -0.5253 0.0225 0.450 Uiso 0.50 1 calc PR A 1
H28C H 0.1865 -0.4646 -0.0021 0.450 Uiso 0.50 1 calc PR A 1
C29A C 0.29302(13) -0.48851(17) -0.01486(11) 0.300 Uiso 0.50 1 d PD A 1
H29A H 0.2721 -0.4979 -0.0387 0.450 Uiso 0.50 1 calc PR A 1
H29B H 0.2997 -0.5346 -0.0013 0.450 Uiso 0.50 1 calc PR A 1
H29C H 0.3261 -0.4663 -0.0204 0.450 Uiso 0.50 1 calc PR A 1
C87A C 0.26382(6) -0.43670(10) 0.00977(5) 0.243(4) Uiso 0.50 1 d PD A 2
H87A H 0.2839 -0.4704 -0.0058 0.291 Uiso 0.50 1 calc PR A 2
C88A C 0.21289(7) -0.47276(18) 0.01895(12) 0.300 Uiso 0.50 1 d PD A 2
H88A H 0.2044 -0.5122 0.0008 0.450 Uiso 0.50 1 calc PR A 2
H88B H 0.1850 -0.4364 0.0171 0.450 Uiso 0.50 1 calc PR A 2
H88C H 0.2166 -0.4927 0.0448 0.450 Uiso 0.50 1 calc PR A 2
C89A C 0.29484(14) -0.4199(4) 0.04735(8) 0.184(6) Uiso 0.50 1 d PD A 2
H89A H 0.2975 -0.4640 0.0630 0.276 Uiso 0.50 1 calc PR A 2
H89B H 0.2773 -0.3815 0.0608 0.276 Uiso 0.50 1 calc PR A 2
H89C H 0.3297 -0.4034 0.0423 0.276 Uiso 0.50 1 calc PR A 2
N50A N 0.17331(10) -0.28610(13) 0.11762(7) 0.0559(8) Uani 1 1 d . . .
C51A C 0.19183(13) -0.25911(17) 0.15199(9) 0.0607(11) Uani 1 1 d . . .
H51A H 0.1726 -0.2687 0.1733 0.073 Uiso 1 1 calc R . .
C52A C 0.23514(15) -0.2202(2) 0.15744(9) 0.0725(13) Uani 1 1 d . . .
H52A H 0.2448 -0.2003 0.1818 0.087 Uiso 1 1 calc R . .
C53A C 0.26718(14) -0.2084(2) 0.12681(10) 0.0730(13) Uani 1 1 d . . .
C54A C 0.24841(13) -0.24063(19) 0.09287(9) 0.0702(11) Uani 1 1 d . A .
C55A C 0.20234(12) -0.27708(16) 0.08776(8) 0.0526(10) Uani 1 1 d . A .
C56A C 0.31347(15) -0.1610(2) 0.13137(12) 0.0823(14) Uani 1 1 d . . .
H56A H 0.3282 -0.1455 0.1089 0.099 Uiso 1 1 calc R . .
O57A O 0.27702(9) -0.23700(13) 0.06129(7) 0.0740(8) Uani 1 1 d . . .
O58A O 0.18590(8) -0.30306(12) 0.05448(6) 0.0621(7) Uani 1 1 d . . .
Ru3A Ru 0.038378(11) -0.154325(15) 0.011988(7) 0.05683(9) Uani 1 1 d . A .
C30A C -0.06672(12) -0.22202(19) 0.04923(6) 0.1193(14) Uani 1 1 d DU . .
H30A H -0.1033 -0.2327 0.0420 0.179 Uiso 1 1 calc R . .
H30B H -0.0643 -0.1844 0.0690 0.179 Uiso 1 1 calc R . .
H30C H -0.0493 -0.2664 0.0589 0.179 Uiso 1 1 calc R . .
C31A C -0.04083(9) -0.19503(9) 0.01474(5) 0.0804(10) Uani 1 1 d DU A .
C32A C -0.04285(10) -0.12078(10) 0.00458(6) 0.0789(10) Uani 1 1 d DU . .
H32A H -0.0624 -0.0873 0.0183 0.095 Uiso 1 1 calc R . .
C33A C -0.01555(8) -0.09687(11) -0.02612(5) 0.0677(10) Uani 1 1 d DU B .
H33A H -0.0165 -0.0465 -0.0325 0.081 Uiso 1 1 calc R . .
C34A C 0.01315(8) -0.14449(9) -0.04779(5) 0.0636(9) Uani 1 1 d DU . .
C35A C 0.01310(10) -0.21923(10) -0.03710(6) 0.0720(10) Uani 1 1 d DU B .
H35A H 0.0315 -0.2530 -0.0515 0.086 Uiso 1 1 calc R . .
C36A C -0.01292(9) -0.24588(12) -0.00615(5) 0.0765(11) Uani 1 1 d DU . .
H36A H -0.0118 -0.2961 0.0004 0.092 Uiso 1 1 calc R B .
C37A C 0.04043(6) -0.11950(12) -0.08164(4) 0.0991(14) Uiso 0.50 1 d PD B 1
H37A H 0.0653 -0.1598 -0.0861 0.119 Uiso 0.50 1 calc PR B 1
C38A C 0.00576(9) -0.1156(2) -0.11842(5) 0.1053(15) Uiso 0.50 1 d PD B 1
H38A H -0.0246 -0.0853 -0.1146 0.158 Uiso 0.50 1 calc PR B 1
H38B H -0.0056 -0.1649 -0.1259 0.158 Uiso 0.50 1 calc PR B 1
H38C H 0.0252 -0.0943 -0.1384 0.158 Uiso 0.50 1 calc PR B 1
C39A C 0.07433(12) -0.05368(14) -0.07493(14) 0.089(2) Uiso 0.50 1 d PD B 1
H39A H 0.0536 -0.0131 -0.0663 0.134 Uiso 0.50 1 calc PR B 1
H39B H 0.0892 -0.0400 -0.0986 0.134 Uiso 0.50 1 calc PR B 1
H39C H 0.1023 -0.0649 -0.0555 0.134 Uiso 0.50 1 calc PR B 1
C77A C 0.04043(6) -0.11950(12) -0.08164(4) 0.0991(14) Uiso 0.50 1 d PD B 2
H77A H 0.0440 -0.0663 -0.0757 0.119 Uiso 0.50 1 calc PR B 2
C78A C 0.00576(9) -0.1156(2) -0.11842(5) 0.1053(15) Uiso 0.50 1 d PD B 2
H78A H 0.0206 -0.1458 -0.1378 0.158 Uiso 0.50 1 calc PR B 2
H78B H 0.0033 -0.0650 -0.1272 0.158 Uiso 0.50 1 calc PR B 2
H78C H -0.0289 -0.1336 -0.1139 0.158 Uiso 0.50 1 calc PR B 2
C79A C 0.09574(9) -0.1373(4) -0.08889(18) 0.125(4) Uiso 0.50 1 d PD B 2
H79A H 0.1194 -0.1105 -0.0708 0.188 Uiso 0.50 1 calc PR B 2
H79B H 0.1022 -0.1231 -0.1149 0.188 Uiso 0.50 1 calc PR B 2
H79C H 0.1016 -0.1898 -0.0857 0.188 Uiso 0.50 1 calc PR B 2
N60A N 0.19944(10) -0.15964(14) 0.02452(7) 0.0580(8) Uani 1 1 d U . .
C61A C 0.23355(14) -0.10225(19) 0.03425(9) 0.0680(10) Uani 1 1 d U A .
H61A H 0.2696 -0.1123 0.0347 0.082 Uiso 1 1 calc R . .
C62A C 0.21981(14) -0.0351(2) 0.04283(10) 0.0765(10) Uani 1 1 d U . .
H62A H 0.2452 0.0002 0.0509 0.092 Uiso 1 1 calc R A .
C63A C 0.16647(14) -0.0172(2) 0.03964(11) 0.0753(10) Uani 1 1 d U A .
C64A C 0.13000(12) -0.07159(18) 0.02820(9) 0.0582(9) Uani 1 1 d U . .
C65A C 0.14855(12) -0.14286(17) 0.02105(9) 0.0557(8) Uani 1 1 d U A .
C66A C 0.14611(16) 0.0560(2) 0.04957(12) 0.0899(12) Uani 1 1 d U . .
H66A H 0.1135 0.0597 0.0602 0.108 Uiso 0.70 1 calc PR A 1
H66B H 0.1136 0.0747 0.0395 0.108 Uiso 0.30 1 calc PR A 2
O67A O 0.08055(8) -0.05855(11) 0.02210(6) 0.0611(7) Uani 1 1 d U A .
O68A O 0.11437(8) -0.19285(11) 0.01075(6) 0.0559(6) Uani 1 1 d U . .
Ru1B Ru -0.123598(10) 0.385969(16) 0.294702(7) 0.05451(8) Uani 1 1 d . C .
C10B C -0.15565(13) 0.46978(17) 0.21195(6) 0.0932(14) Uani 1 1 d DU . .
H10D H -0.1436 0.4298 0.1964 0.140 Uiso 1 1 calc R . .
H10E H -0.1274 0.5048 0.2173 0.140 Uiso 1 1 calc R . .
H10F H -0.1851 0.4943 0.1982 0.140 Uiso 1 1 calc R . .
C11B C -0.17247(10) 0.43948(9) 0.24907(4) 0.0631(10) Uani 1 1 d DU C .
C12B C -0.16901(11) 0.48324(12) 0.28191(5) 0.0689(11) Uani 1 1 d DU . .
H12B H -0.1585 0.5328 0.2805 0.083 Uiso 1 1 calc R . .
C13B C -0.18122(12) 0.45309(10) 0.31690(5) 0.0800(12) Uani 1 1 d DU C .
H13B H -0.1799 0.4835 0.3388 0.096 Uiso 1 1 calc R . .
C14B C -0.19531(10) 0.37942(10) 0.32043(4) 0.0794(10) Uani 1 1 d DU . .
C15B C -0.19807(11) 0.33708(12) 0.28685(5) 0.0783(11) Uani 1 1 d DU C .
H15B H -0.2079 0.2873 0.2884 0.094 Uiso 1 1 calc R . .
C16B C -0.18685(10) 0.36523(10) 0.25108(5) 0.0619(10) Uani 1 1 d DU . .
H16B H -0.1889 0.3352 0.2291 0.074 Uiso 1 1 calc R C .
C17B C -0.20997(6) 0.34816(10) 0.35775(5) 0.1038(14) Uiso 0.50 1 d PD C 1
H17B H -0.2062 0.2940 0.3560 0.125 Uiso 0.50 1 calc PR C 1
C18B C -0.26636(6) 0.3636(2) 0.36529(11) 0.141(2) Uiso 0.50 1 d PD C 1
H18D H -0.2748 0.3380 0.3884 0.212 Uiso 0.50 1 calc PR C 1
H18E H -0.2893 0.3464 0.3437 0.212 Uiso 0.50 1 calc PR C 1
H18F H -0.2712 0.4161 0.3686 0.212 Uiso 0.50 1 calc PR C 1
C19B C -0.17398(12) 0.3733(3) 0.39107(8) 0.106(3) Uiso 0.50 1 d PD C 1
H19D H -0.1394 0.3823 0.3825 0.159 Uiso 0.50 1 calc PR C 1
H19E H -0.1718 0.3354 0.4107 0.159 Uiso 0.50 1 calc PR C 1
H19F H -0.1875 0.4183 0.4015 0.159 Uiso 0.50 1 calc PR C 1
C77B C -0.20997(6) 0.34816(10) 0.35775(5) 0.1038(14) Uiso 0.50 1 d PD C 2
H77B H -0.1877 0.3727 0.3784 0.125 Uiso 0.50 1 calc PR C 2
C78B C -0.26636(6) 0.3636(2) 0.36529(11) 0.141(2) Uiso 0.50 1 d PD C 2
H78D H -0.2842 0.3174 0.3694 0.212 Uiso 0.50 1 calc PR C 2
H78E H -0.2837 0.3888 0.3434 0.212 Uiso 0.50 1 calc PR C 2
H78F H -0.2674 0.3943 0.3879 0.212 Uiso 0.50 1 calc PR C 2
C79B C -0.1976(2) 0.26767(13) 0.3600(3) 0.146(4) Uiso 0.50 1 d PD C 2
H79D H -0.1782 0.2537 0.3384 0.219 Uiso 0.50 1 calc PR C 2
H79E H -0.2300 0.2397 0.3594 0.219 Uiso 0.50 1 calc PR C 2
H79F H -0.1766 0.2574 0.3837 0.219 Uiso 0.50 1 calc PR C 2
N40B N 0.00102(12) 0.37442(15) 0.37564(8) 0.0740(11) Uani 1 1 d . . .
C41B C 0.03177(14) 0.31382(19) 0.38887(9) 0.0721(12) Uani 1 1 d . . .
H41B H 0.0603 0.3213 0.4070 0.087 Uiso 1 1 calc R . .
C42B C 0.02098(14) 0.2472(2) 0.37616(10) 0.0742(13) Uani 1 1 d . . .
H42B H 0.0422 0.2078 0.3854 0.089 Uiso 1 1 calc R . .
C43B C -0.02197(13) 0.23257(19) 0.34881(9) 0.0610(11) Uani 1 1 d . . .
C44B C -0.05041(11) 0.29095(17) 0.33596(8) 0.0515(10) Uani 1 1 d . C .
C45B C -0.04078(12) 0.36183(19) 0.34901(9) 0.0586(11) Uani 1 1 d . C .
C46B C -0.02996(13) 0.15794(17) 0.33518(9) 0.0585(10) Uani 1 1 d . . .
H46B H -0.0470 0.1520 0.3106 0.070 Uiso 1 1 calc R . .
O47B O -0.09190(9) 0.28464(11) 0.31118(6) 0.0635(8) Uani 1 1 d . . .
O48B O -0.06950(8) 0.41663(12) 0.33876(6) 0.0607(7) Uani 1 1 d . . .
Ru2B Ru 0.016422(14) 0.47708(2) 0.402840(9) 0.08393(12) Uani 1 1 d . . .
C20B C 0.08996(9) 0.4627(2) 0.47903(13) 0.1664(17) Uani 1 1 d DU . .
H20D H 0.1178 0.4872 0.4666 0.250 Uiso 1 1 calc R . .
H20E H 0.0923 0.4099 0.4750 0.250 Uiso 1 1 calc R . .
H20F H 0.0936 0.4732 0.5063 0.250 Uiso 1 1 calc R . .
C21B C 0.03767(7) 0.49022(10) 0.46222(9) 0.1268(13) Uani 1 1 d DU . .
C22B C -0.00494(7) 0.44256(14) 0.45746(9) 0.1219(14) Uani 1 1 d DU . .
H22B H -0.0031 0.3953 0.4685 0.146 Uiso 1 1 calc R . .
C23B C -0.05052(9) 0.46559(11) 0.43616(8) 0.1064(12) Uani 1 1 d DU . .
H23B H -0.0795 0.4336 0.4338 0.128 Uiso 1 1 calc R . .
C24B C -0.05454(6) 0.53396(10) 0.41843(7) 0.0961(12) Uani 1 1 d DU . .
C25B C -0.01153(7) 0.58181(13) 0.42499(9) 0.1095(13) Uani 1 1 d DU . .
H25B H -0.0138 0.6295 0.4145 0.131 Uiso 1 1 calc R . .
C26B C 0.03437(9) 0.56113(11) 0.44646(8) 0.1150(13) Uani 1 1 d DU . .
H26B H 0.0626 0.5942 0.4503 0.138 Uiso 1 1 calc R . .
C27B C -0.10196(8) 0.55974(14) 0.39438(5) 0.142(2) Uiso 1 1 d DU . .
H27B H -0.1244 0.5161 0.3886 0.171 Uiso 1 1 calc R . .
C28B C -0.09011(15) 0.5935(2) 0.35643(6) 0.1242(18) Uiso 1 1 d DU . .
H28D H -0.1224 0.6105 0.3430 0.186 Uiso 1 1 calc R . .
H28E H -0.0738 0.5569 0.3410 0.186 Uiso 1 1 calc R . .
H28F H -0.0664 0.6349 0.3610 0.186 Uiso 1 1 calc R . .
C29B C -0.13300(12) 0.61302(18) 0.41694(9) 0.245(4) Uiso 1 1 d DU . .
H29D H -0.1609 0.5868 0.4284 0.367 Uiso 1 1 calc R . .
H29E H -0.1480 0.6510 0.3999 0.367 Uiso 1 1 calc R . .
H29F H -0.1100 0.6355 0.4370 0.367 Uiso 1 1 calc R . .
N50B N 0.06951(10) 0.50941(14) 0.29687(8) 0.0638(8) Uani 1 1 d U . .
C51B C 0.11370(13) 0.48622(19) 0.28214(12) 0.0778(11) Uani 1 1 d U . .
H51B H 0.1190 0.4955 0.2562 0.093 Uiso 1 1 calc R . .
C52B C 0.15040(17) 0.4497(2) 0.30456(13) 0.1005(12) Uani 1 1 d U . .
H52B H 0.1802 0.4309 0.2937 0.121 Uiso 1 1 calc R . .
C53B C 0.14480(16) 0.4396(2) 0.34286(13) 0.0927(11) Uani 1 1 d U . .
C54B C 0.09971(15) 0.4604(2) 0.35746(12) 0.0825(10) Uani 1 1 d U . .
C55B C 0.06291(14) 0.49610(19) 0.33329(11) 0.0710(10) Uani 1 1 d U . .
C56B C 0.18352(17) 0.4040(3) 0.37092(15) 0.1087(13) Uani 1 1 d U . .
H56B H 0.1740 0.3895 0.3953 0.130 Uiso 1 1 calc R . .
O57B O 0.09179(11) 0.44935(16) 0.39264(8) 0.0987(9) Uani 1 1 d U . .
O58B O 0.02247(9) 0.52011(12) 0.34860(6) 0.0684(7) Uani 1 1 d U . .
Ru3B Ru 0.018784(10) 0.581124(14) 0.263302(8) 0.05909(9) Uani 1 1 d . C .
C30B C 0.11417(9) 0.6637(3) 0.31393(8) 0.1093(14) Uani 1 1 d DU . .
H30D H 0.1379 0.6305 0.3021 0.164 Uiso 1 1 calc R . .
H30E H 0.1057 0.6438 0.3384 0.164 Uiso 1 1 calc R . .
H30F H 0.1308 0.7114 0.3179 0.164 Uiso 1 1 calc R . .
C31B C 0.06469(6) 0.67221(19) 0.28801(5) 0.0748(10) Uani 1 1 d DU . .
C32B C 0.01647(6) 0.67140(17) 0.30392(6) 0.0677(9) Uani 1 1 d DU . .
H32B H 0.0145 0.6724 0.3307 0.081 Uiso 1 1 calc R . .
C33B C -0.02856(8) 0.66910(18) 0.27929(5) 0.0707(10) Uani 1 1 d DU . .
H33B H -0.0610 0.6662 0.2902 0.085 Uiso 1 1 calc R . .
C34B C -0.02897(6) 0.67084(17) 0.23948(4) 0.0631(9) Uani 1 1 d DU . .
C35B C 0.02010(6) 0.67031(17) 0.22440(6) 0.0671(10) Uani 1 1 d DU . .
H35B H 0.0218 0.6697 0.1976 0.081 Uiso 1 1 calc R . .
C36B C 0.06679(8) 0.67072(18) 0.24806(5) 0.0669(9) Uani 1 1 d DU . .
H36B H 0.0993 0.6700 0.2372 0.080 Uiso 1 1 calc R . .
C37B C -0.07864(8) 0.67037(11) 0.21385(5) 0.0971(14) Uiso 1 1 d D . .
H37B H -0.1056 0.6443 0.2276 0.117 Uiso 1 1 calc R . .
C38B C -0.07382(17) 0.63126(16) 0.17620(6) 0.1133(16) Uiso 1 1 d D . .
H38D H -0.1079 0.6292 0.1620 0.170 Uiso 1 1 calc R . .
H38E H -0.0609 0.5816 0.1811 0.170 Uiso 1 1 calc R . .
H38F H -0.0495 0.6578 0.1613 0.170 Uiso 1 1 calc R . .
C39B C -0.09746(15) 0.74837(12) 0.20655(13) 0.152(2) Uiso 1 1 d D . .
H39D H -0.1090 0.7690 0.2301 0.227 Uiso 1 1 calc R . .
H39E H -0.1264 0.7482 0.1869 0.227 Uiso 1 1 calc R . .
H39F H -0.0690 0.7779 0.1979 0.227 Uiso 1 1 calc R . .
N60B N -0.06330(9) 0.38642(14) 0.25722(8) 0.0567(9) Uani 1 1 d . . .
C61B C -0.05805(14) 0.32744(18) 0.23422(10) 0.0719(12) Uani 1 1 d . C .
H61B H -0.0783 0.2853 0.2382 0.086 Uiso 1 1 calc R . .
C62B C -0.02617(12) 0.32623(19) 0.20679(10) 0.0707(12) Uani 1 1 d . . .
H62B H -0.0240 0.2833 0.1920 0.085 Uiso 1 1 calc R C .
C63B C 0.00576(13) 0.38874(17) 0.19861(11) 0.0714(12) Uani 1 1 d . C .
C64B C 0.00280(13) 0.44780(19) 0.22261(11) 0.0723(12) Uani 1 1 d . . .
C65B C -0.03516(12) 0.44655(17) 0.25124(10) 0.0648(11) Uani 1 1 d . C .
C66B C 0.04226(15) 0.38810(17) 0.17062(11) 0.0750(12) Uani 1 1 d . . .
H66C H 0.0718 0.4190 0.1737 0.090 Uiso 1 1 calc R C .
O67B O 0.02949(9) 0.50844(12) 0.22047(7) 0.0734(8) Uani 1 1 d . C .
O68B O -0.03827(8) 0.50649(11) 0.27141(6) 0.0572(7) Uani 1 1 d . . .
N1C N 0.02979(9) -0.07409(11) 0.31541(5) 0.0731(9) Uani 1 1 d DU . .
C11C C 0.02934(9) -0.00465(12) 0.33624(8) 0.0812(12) Uani 1 1 d DU . .
H11B H 0.0546 0.0292 0.3260 0.122 Uiso 1 1 calc R . .
H11C H 0.0404 -0.0135 0.3633 0.122 Uiso 1 1 calc R . .
C12C C -0.02333(9) 0.03043(12) 0.33341(8) 0.0756(11) Uani 1 1 d DU . .
H12C H -0.0361 0.0371 0.3065 0.113 Uiso 1 1 calc R . .
H12D H -0.0485 -0.0001 0.3461 0.113 Uiso 1 1 calc R . .
N13C N -0.01666(12) 0.10191(11) 0.35269(7) 0.0726(10) Uani 1 1 d DU . .
C21C C 0.02984(13) -0.06361(13) 0.27378(5) 0.0665(11) Uani 1 1 d DU . .
H21B H 0.0649 -0.0486 0.2674 0.100 Uiso 1 1 calc R . .
H21C H 0.0053 -0.0241 0.2657 0.100 Uiso 1 1 calc R . .
C22C C 0.01461(14) -0.13173(14) 0.25272(6) 0.0698(11) Uani 1 1 d DU . .
H22C H 0.0396 -0.1710 0.2602 0.105 Uiso 1 1 calc R . .
H22D H -0.0202 -0.1475 0.2594 0.105 Uiso 1 1 calc R . .
N23C N 0.01370(11) -0.11923(15) 0.21141(6) 0.0669(9) Uani 1 1 d DU . .
C31C C 0.07343(8) -0.11870(15) 0.33093(10) 0.0846(13) Uani 1 1 d DU . .
H31B H 0.0655 -0.1367 0.3563 0.127 Uiso 1 1 calc R . .
H31C H 0.0765 -0.1617 0.3143 0.127 Uiso 1 1 calc R . .
C32C C 0.12187(8) -0.08268(14) 0.33460(13) 0.0884(14) Uani 1 1 d DU . .
H32C H 0.1241 -0.0515 0.3575 0.133 Uiso 1 1 calc R . .
H32D H 0.1256 -0.0512 0.3122 0.133 Uiso 1 1 calc R . .
N33C N 0.16515(9) -0.13975(14) 0.33774(8) 0.0806(10) Uani 1 1 d DU . .
N1D N 0.15639(8) 0.28702(12) 0.09834(7) 0.0894(10) Uani 1 1 d DU . .
C11D C 0.17777(12) 0.21410(13) 0.08941(7) 0.0684(14) Uani 0.70 1 d PDU A 1
H11D H 0.1745 0.1805 0.1110 0.103 Uiso 0.70 1 calc PR A 1
H11E H 0.2150 0.2185 0.0850 0.103 Uiso 0.70 1 calc PR A 1
C12D C 0.14822(13) 0.18485(14) 0.05463(8) 0.0771(15) Uani 0.70 1 d PDU A 1
H12E H 0.1118 0.1754 0.0599 0.116 Uiso 0.70 1 calc PR A 1
H12F H 0.1484 0.2208 0.0337 0.116 Uiso 0.70 1 calc PR A 1
N13D N 0.17326(14) 0.11641(14) 0.04371(10) 0.0757(13) Uani 0.70 1 d PDU A 1
C21D C 0.10812(9) 0.27946(15) 0.11812(9) 0.0953(13) Uani 1 1 d DU C .
H21D H 0.1167 0.2673 0.1452 0.143 Uiso 1 1 calc R . .
H21E H 0.0865 0.2396 0.1064 0.143 Uiso 1 1 calc R . .
C22D C 0.07894(9) 0.34970(15) 0.11500(9) 0.0850(12) Uani 1 1 d DU . .
H22E H 0.1024 0.3909 0.1223 0.128 Uiso 1 1 calc R C .
H22F H 0.0646 0.3574 0.0885 0.128 Uiso 1 1 calc R . .
N23D N 0.03639(10) 0.34623(17) 0.14066(8) 0.0883(11) Uani 1 1 d DU C .
C31D C 0.19650(10) 0.31926(17) 0.12503(9) 0.1283(16) Uani 1 1 d DU A .
H31D H 0.1795 0.3509 0.1431 0.192 Uiso 1 1 calc R . .
H31E H 0.2146 0.2797 0.1398 0.192 Uiso 1 1 calc R . .
C32D C 0.23338(12) 0.3606(2) 0.10708(10) 0.1857(19) Uani 1 1 d DU . .
H32E H 0.2161 0.3998 0.0915 0.279 Uiso 1 1 calc R A .
H32F H 0.2528 0.3292 0.0903 0.279 Uiso 1 1 calc R . .
N33D N 0.27055(15) 0.3936(2) 0.13878(11) 0.1886(18) Uani 1 1 d DU . .
C41D C 0.1610(4) 0.22246(16) 0.06596(11) 0.0468(17) Uani 0.30 1 d PDU A 2
H41D H 0.1304 0.2203 0.0474 0.070 Uiso 0.30 1 calc PR A 2
H41E H 0.1932 0.2261 0.0526 0.070 Uiso 0.30 1 calc PR A 2
C42D C 0.1624(3) 0.16133(14) 0.09421(10) 0.0572(17) Uani 0.30 1 d PDU A 2
H42D H 0.1863 0.1737 0.1166 0.086 Uiso 0.30 1 calc PR A 2
H42E H 0.1274 0.1532 0.1029 0.086 Uiso 0.30 1 calc PR A 2
N43D N 0.1806(2) 0.09469(16) 0.07568(14) 0.0486(16) Uani 0.30 1 d PDU A 2
F1E F 0.28358(15) 0.02789(15) 0.17291(8) 0.300 Uiso 1 1 d G . .
C1E C 0.23222(16) 0.02797(16) 0.17185(9) 0.349(6) Uiso 1 1 d G . .
C2E C 0.20916(18) 0.0760(2) 0.19358(12) 0.248(4) Uiso 1 1 d G . .
H2E H 0.2291 0.1067 0.2082 0.298 Uiso 1 1 d G . .
C3E C 0.1569(2) 0.0756(3) 0.19240(14) 0.267(5) Uiso 1 1 d G . .
H3E H 0.1402 0.1054 0.2066 0.320 Uiso 1 1 d G . .
C4E C 0.1292(2) 0.0281(3) 0.16972(14) 0.211(3) Uiso 1 1 d G . .
H4E H 0.0945 0.0282 0.1690 0.253 Uiso 1 1 d G . .
C5E C 0.1538(2) -0.0194(3) 0.14812(14) 0.136(2) Uiso 1 1 d G . .
H5E H 0.1352 -0.0492 0.1332 0.164 Uiso 1 1 d G . .
C6E C 0.20612(18) -0.0200(2) 0.14910(12) 0.178(3) Uiso 1 1 d G . .
H6E H 0.2241 -0.0507 0.1353 0.213 Uiso 1 1 d G . .
O1F O 0.55784(9) 0.98490(15) 0.31070(7) 0.0991(9) Uiso 1 1 d D . .
C1F C 0.59750(15) 0.9515(3) 0.33495(13) 0.198(3) Uiso 1 1 d D . .
H1F H 0.6244 0.9875 0.3423 0.297 Uiso 1 1 calc R . .
H2F H 0.6128 0.9111 0.3215 0.297 Uiso 1 1 calc R . .
H3F H 0.5826 0.9329 0.3577 0.297 Uiso 1 1 calc R . .
O1G O 0.33856(13) 0.81585(14) 0.23822(8) 0.1246(11) Uiso 1 1 d D . .
C1G C 0.32644(19) 0.87785(17) 0.26049(11) 0.1277(18) Uiso 1 1 d D . .
H1G H 0.2917 0.8720 0.2693 0.191 Uiso 1 1 calc R . .
H2G H 0.3275 0.9221 0.2450 0.191 Uiso 1 1 calc R . .
H3G H 0.3519 0.8819 0.2824 0.191 Uiso 1 1 calc R . .
O1H O 0.56115(10) 0.32425(16) 0.39874(9) 0.1227(11) Uiso 1 1 d D . .
C1H C 0.59862(14) 0.3720(2) 0.38423(13) 0.1281(18) Uiso 1 1 d D . .
H1H H 0.5831 0.4202 0.3795 0.192 Uiso 1 1 calc R . .
H2H H 0.6099 0.3522 0.3604 0.192 Uiso 1 1 calc R . .
H3H H 0.6286 0.3765 0.4028 0.192 Uiso 1 1 calc R . .
O1I O 0.68703(14) 0.2125(3) 0.30486(10) 0.227(2) Uiso 1 1 d D . .
C1I C 0.65346(17) 0.1857(3) 0.33245(12) 0.224(4) Uiso 1 1 d D . .
H1I H 0.6430 0.2263 0.3483 0.335 Uiso 1 1 calc R . .
H2I H 0.6719 0.1491 0.3485 0.335 Uiso 1 1 calc R . .
H3I H 0.6226 0.1636 0.3193 0.335 Uiso 1 1 calc R . .
O1J O 0.55299(11) 0.0957(2) 0.26660(14) 0.204(2) Uiso 1 1 d D . .
C1J C 0.50163(12) 0.1264(3) 0.2674(2) 0.184(3) Uiso 1 1 d D . .
H1J H 0.4918 0.1277 0.2936 0.275 Uiso 1 1 calc R . .
H2J H 0.4768 0.0963 0.2519 0.275 Uiso 1 1 calc R . .
H3J H 0.5015 0.1761 0.2571 0.275 Uiso 1 1 calc R . .

loop_
_atom_site_aniso_label
_atom_site_aniso_U_11
_atom_site_aniso_U_22
_atom_site_aniso_U_33
_atom_site_aniso_U_23
_atom_site_aniso_U_13
_atom_site_aniso_U_12
Ru1A 0.07271(17) 0.04520(14) 0.07016(16) -0.01502(13) 0.02523(14) -0.01180(13)
C10A 0.109(2) 0.101(3) 0.139(2) -0.022(2) -0.0071(18) 0.012(2)
C11A 0.0932(17) 0.0633(19) 0.0920(17) -0.0062(18) 0.0088(15) 0.0121(17)
C12A 0.1001(17) 0.0467(17) 0.0850(19) -0.0045(16) 0.0216(14) 0.0038(17)
C13A 0.0765(16) 0.0430(16) 0.0830(15) -0.0130(15) 0.0326(13) 0.0014(14)
C14A 0.0873(16) 0.0574(18) 0.0898(16) -0.0185(17) 0.0140(14) -0.0149(16)
C15A 0.1012(16) 0.0608(18) 0.0661(17) -0.0227(15) 0.0266(13) -0.0187(17)
C16A 0.0850(17) 0.0554(18) 0.0964(16) -0.0213(16) 0.0352(14) -0.0088(16)
C17A 0.113(2) 0.109(2) 0.119(2) -0.011(2) -0.0027(16) -0.015(2)
C18A 0.147(3) 0.131(2) 0.141(3) -0.019(2) -0.002(2) -0.019(2)
C19A 0.151(2) 0.162(3) 0.188(3) -0.015(2) 0.018(2) 0.014(2)
N40A 0.0647(16) 0.0478(15) 0.0683(16) 0.0008(13) 0.0219(13) -0.0039(13)
C41A 0.078(2) 0.058(2) 0.086(2) -0.015(2) 0.012(2) -0.0015(19)
C42A 0.081(2) 0.068(2) 0.0580(19) -0.0192(18) 0.0175(17) -0.0020(19)
C43A 0.070(2) 0.0389(17) 0.069(2) -0.0120(16) 0.0204(17) -0.0050(15)
C44A 0.0569(18) 0.0504(18) 0.072(2) -0.0165(16) 0.0155(16) -0.0258(15)
C45A 0.078(2) 0.0565(19) 0.0449(16) -0.0294(15) 0.0148(15) -0.0090(17)
C46A 0.069(2) 0.060(2) 0.0402(16) -0.0064(15) 0.0108(15) -0.0083(17)
O47A 0.0777(13) 0.0348(11) 0.0604(12) -0.0037(10) 0.0301(10) -0.0056(10)
O48A 0.0663(13) 0.0612(13) 0.0598(12) -0.0156(11) 0.0165(10) -0.0155(11)
Ru2A 0.06981(17) 0.06619(17) 0.06573(16) -0.02100(14) 0.02862(13) -0.00665(14)
C20A 0.168(3) 0.144(2) 0.164(3) 0.006(2) 0.017(2) -0.003(2)
C21A 0.1116(19) 0.1134(19) 0.075(2) -0.0166(17) 0.0272(17) -0.0053(16)
C22A 0.0920(18) 0.108(2) 0.084(2) -0.0194(17) 0.0432(15) -0.0202(17)
C23A 0.097(2) 0.112(2) 0.115(2) -0.0309(18) 0.0357(18) 0.0222(16)
C24A 0.1035(19) 0.093(2) 0.086(2) -0.0222(18) 0.0316(17) 0.0210(15)
C25A 0.0974(19) 0.0957(19) 0.080(2) -0.0396(16) 0.0109(17) -0.0289(17)
C26A 0.093(2) 0.1092(19) 0.080(2) -0.0279(17) 0.0214(17) 0.0083(16)
N50A 0.0718(17) 0.0336(13) 0.0633(15) -0.0073(12) 0.0124(13) -0.0075(12)
C51A 0.082(2) 0.0493(18) 0.0535(17) -0.0179(15) 0.0228(16) -0.0220(16)
C52A 0.099(3) 0.074(2) 0.0441(18) -0.0186(17) 0.0071(18) -0.021(2)
C53A 0.073(2) 0.071(2) 0.074(2) -0.010(2) 0.0000(19) -0.006(2)
C54A 0.078(2) 0.059(2) 0.080(2) -0.0100(18) 0.0470(16) -0.0010(17)
C55A 0.0639(18) 0.0471(17) 0.0498(16) -0.0065(14) 0.0230(14) -0.0204(14)
C56A 0.068(2) 0.080(3) 0.097(3) 0.010(2) -0.004(2) -0.006(2)
O57A 0.0673(14) 0.0734(15) 0.0828(15) -0.0164(13) 0.0157(12) -0.0109(12)
O58A 0.0509(12) 0.0762(15) 0.0604(12) -0.0188(12) 0.0132(10) -0.0114(11)
Ru3A 0.06785(16) 0.05087(15) 0.05292(14) -0.01250(13) 0.01209(13) -0.01516(13)
C30A 0.103(2) 0.141(3) 0.119(2) 0.008(2) 0.0377(17) -0.037(2)
C31A 0.0790(19) 0.1020(18) 0.0603(16) -0.0125(15) 0.0055(14) -0.0285(16)
C32A 0.0655(19) 0.0932(18) 0.0778(18) -0.0280(16) 0.0034(14) -0.0021(17)
C33A 0.0763(19) 0.0540(16) 0.0702(17) -0.0122(14) -0.0103(14) -0.0074(14)
C34A 0.0661(17) 0.0640(15) 0.0613(17) -0.0073(14) 0.0086(14) -0.0204(14)
C35A 0.087(2) 0.0692(16) 0.0593(16) -0.0142(15) 0.0042(14) 0.0099(16)
C36A 0.080(2) 0.0700(18) 0.0771(18) 0.0000(15) -0.0062(14) -0.0209(15)
N60A 0.0544(12) 0.0603(14) 0.0609(14) -0.0239(12) 0.0163(11) -0.0097(11)
C61A 0.0662(17) 0.0712(16) 0.0680(18) -0.0178(15) 0.0131(15) -0.0115(13)
C62A 0.0666(16) 0.0708(16) 0.093(2) -0.0354(16) 0.0139(16) -0.0247(14)
C63A 0.0712(16) 0.0688(16) 0.086(2) -0.0272(16) 0.0094(16) -0.0063(13)
C64A 0.0593(14) 0.0565(14) 0.0595(17) -0.0091(14) 0.0100(14) -0.0108(12)
C65A 0.0601(14) 0.0574(14) 0.0513(15) -0.0071(14) 0.0148(13) -0.0166(12)
C66A 0.081(2) 0.0748(18) 0.115(2) -0.0332(18) 0.0145(19) -0.0092(16)
O67A 0.0624(11) 0.0496(12) 0.0730(13) -0.0078(11) 0.0163(10) -0.0130(10)
O68A 0.0574(11) 0.0543(11) 0.0558(11) -0.0144(10) 0.0029(10) -0.0087(9)
Ru1B 0.04157(13) 0.06356(16) 0.05929(15) 0.01181(14) 0.00961(12) 0.00299(12)
C10B 0.077(3) 0.116(3) 0.086(2) 0.030(2) 0.0088(19) -0.020(2)
C11B 0.0428(17) 0.0783(18) 0.0683(16) 0.0153(15) 0.0057(15) 0.0051(16)
C12B 0.0412(17) 0.082(2) 0.0832(17) 0.0118(15) 0.0033(16) 0.0203(16)
C13B 0.091(2) 0.088(2) 0.0618(18) -0.0062(18) 0.0103(18) 0.0342(19)
C14B 0.0601(17) 0.113(2) 0.0717(16) 0.0544(15) 0.0492(14) 0.0273(17)
C15B 0.0413(18) 0.090(2) 0.1027(19) 0.0355(16) 0.0024(18) -0.0016(18)
C16B 0.0242(15) 0.0967(19) 0.0631(16) 0.0024(17) -0.0079(14) -0.0022(15)
N40B 0.0788(19) 0.0601(18) 0.0832(19) -0.0138(16) 0.0071(16) -0.0070(16)
C41B 0.083(2) 0.067(2) 0.0606(19) 0.0081(18) -0.0316(18) 0.0130(19)
C42B 0.080(2) 0.069(2) 0.073(2) 0.001(2) 0.003(2) 0.012(2)
C43B 0.067(2) 0.066(2) 0.0470(17) 0.0015(17) -0.0144(16) 0.0158(17)
C44B 0.0395(16) 0.0551(18) 0.0570(18) 0.0039(16) -0.0153(14) 0.0044(14)
C45B 0.0547(19) 0.064(2) 0.0568(19) -0.0056(17) 0.0020(16) -0.0018(16)
C46B 0.078(2) 0.0480(18) 0.0524(17) 0.0015(15) 0.0210(16) 0.0156(16)
O47B 0.0802(15) 0.0425(12) 0.0686(13) 0.0074(11) 0.0100(12) 0.0071(11)
O48B 0.0503(12) 0.0645(14) 0.0671(13) 0.0080(12) 0.0039(11) 0.0008(11)
Ru2B 0.0895(2) 0.0804(2) 0.0794(2) -0.01286(19) -0.00933(18) -0.00413(19)
C20B 0.154(2) 0.181(3) 0.162(3) -0.008(3) -0.002(2) 0.012(2)
C21B 0.133(2) 0.139(2) 0.107(3) -0.013(2) -0.001(2) 0.0045(18)
C22B 0.136(2) 0.117(2) 0.115(3) 0.016(2) 0.0214(19) 0.0116(17)
C23B 0.118(2) 0.118(2) 0.085(2) -0.0098(18) 0.0197(18) -0.009(2)
C24B 0.091(2) 0.112(2) 0.085(2) -0.0134(18) 0.0093(18) 0.0131(17)
C25B 0.111(2) 0.123(2) 0.094(2) -0.030(2) 0.0096(18) -0.0036(17)
C26B 0.114(2) 0.120(2) 0.109(2) -0.0374(19) -0.0007(18) -0.011(2)
N50B 0.0514(13) 0.0512(14) 0.0894(15) 0.0058(13) 0.0091(12) 0.0030(12)
C51B 0.0609(16) 0.0629(19) 0.112(2) 0.0062(17) 0.0224(14) -0.0064(14)
C52B 0.080(2) 0.093(2) 0.1299(19) 0.0057(19) 0.0171(17) 0.0131(17)
C53B 0.0836(18) 0.073(2) 0.1212(18) 0.0063(18) 0.0031(15) -0.0056(16)
C54B 0.0785(17) 0.066(2) 0.1025(17) 0.0061(17) 0.0017(15) -0.0081(15)
C55B 0.0697(17) 0.0556(18) 0.0876(16) -0.0029(15) 0.0049(14) 0.0008(14)
C56B 0.093(2) 0.102(2) 0.134(2) 0.025(2) 0.0276(18) 0.0102(19)
O57B 0.0915(17) 0.0978(18) 0.1028(15) -0.0059(15) -0.0183(13) -0.0034(15)
O58B 0.0667(12) 0.0614(13) 0.0775(13) -0.0001(12) 0.0078(11) 0.0001(11)
Ru3B 0.05769(15) 0.04136(14) 0.08130(18) -0.00170(14) 0.02533(13) 0.00104(12)
C30B 0.114(2) 0.099(3) 0.112(2) 0.005(2) -0.0065(18) 0.002(2)
C31B 0.0864(17) 0.0481(17) 0.0902(17) -0.0047(16) 0.0083(14) -0.0032(16)
C32B 0.0975(17) 0.0401(16) 0.0674(17) -0.0011(15) 0.0186(13) 0.0071(16)
C33B 0.0786(17) 0.0581(18) 0.0792(16) 0.0033(16) 0.0313(14) -0.0055(16)
C34B 0.0655(16) 0.0526(17) 0.0710(15) -0.0052(15) 0.0040(14) 0.0004(15)
C35B 0.0798(16) 0.0486(17) 0.0760(17) 0.0002(15) 0.0254(13) -0.0091(15)
C36B 0.0678(16) 0.0508(17) 0.0853(16) -0.0055(16) 0.0270(13) 0.0072(15)
N60B 0.0333(13) 0.0588(16) 0.0786(17) 0.0021(14) 0.0089(12) 0.0010(12)
C61B 0.090(2) 0.0384(17) 0.089(2) -0.0201(18) 0.022(2) -0.0143(17)
C62B 0.0601(18) 0.0525(19) 0.105(2) -0.0121(19) 0.0410(17) -0.0080(16)
C63B 0.068(2) 0.0381(17) 0.114(3) 0.0031(19) 0.0410(18) 0.0018(16)
C64B 0.0576(19) 0.060(2) 0.104(2) 0.000(2) 0.0331(18) 0.0188(16)
C65B 0.0537(18) 0.0383(17) 0.105(2) -0.0108(18) 0.0230(18) 0.0045(15)
C66B 0.087(2) 0.0313(17) 0.112(3) -0.0173(18) 0.039(2) -0.0096(17)
O67B 0.0810(14) 0.0456(12) 0.1003(15) -0.0077(12) 0.0506(11) -0.0186(11)
O68B 0.0578(11) 0.0503(12) 0.0682(12) 0.0053(10) 0.0361(9) 0.0045(10)
N1C 0.0896(18) 0.0675(16) 0.0603(14) -0.0158(13) -0.0070(15) 0.0256(14)
C11C 0.106(2) 0.0710(19) 0.063(2) -0.0124(17) -0.015(2) 0.0291(18)
C12C 0.095(2) 0.0703(19) 0.060(2) -0.0118(17) -0.0033(19) 0.0247(18)
N13C 0.112(2) 0.0649(16) 0.0430(14) 0.0008(13) 0.0189(15) 0.0256(16)
C21C 0.081(2) 0.0496(18) 0.0710(16) 0.0005(15) 0.0164(18) 0.0097(17)
C22C 0.089(2) 0.065(2) 0.0590(16) -0.0041(16) 0.0352(17) -0.0041(18)
N23C 0.0732(18) 0.0717(18) 0.0578(14) -0.0040(15) 0.0181(14) 0.0008(15)
C31C 0.0743(19) 0.087(2) 0.089(2) -0.023(2) -0.016(2) 0.0158(16)
C32C 0.0731(18) 0.0538(19) 0.139(3) -0.021(2) 0.011(2) 0.0264(14)
N33C 0.0779(17) 0.093(2) 0.0677(18) -0.0057(17) -0.0163(16) 0.0347(15)
N1D 0.0785(17) 0.0678(17) 0.127(2) -0.0300(16) 0.0412(15) -0.0036(14)
C11D 0.068(2) 0.061(2) 0.074(2) -0.024(2) -0.011(2) -0.007(2)
C12D 0.071(2) 0.077(3) 0.083(3) -0.016(2) 0.006(2) -0.003(2)
N13D 0.086(2) 0.056(2) 0.087(2) -0.0137(18) 0.0165(19) -0.0048(18)
C21D 0.093(2) 0.088(2) 0.110(2) -0.0236(19) 0.0375(18) 0.0005(19)
C22D 0.082(2) 0.083(2) 0.095(2) -0.0091(18) 0.0369(17) 0.0094(18)
N23D 0.0880(19) 0.0780(18) 0.1024(19) -0.0122(16) 0.0304(16) -0.0069(15)
C31D 0.120(3) 0.122(3) 0.146(3) -0.016(2) 0.030(2) -0.007(2)
C32D 0.187(3) 0.188(3) 0.185(3) -0.011(3) 0.029(3) -0.006(3)
N33D 0.176(3) 0.189(3) 0.202(3) -0.039(3) 0.021(3) -0.031(2)
C41D 0.049(3) 0.049(3) 0.043(3) -0.005(2) 0.006(3) 0.001(3)
C42D 0.059(3) 0.055(2) 0.058(3) 0.0008(18) 0.011(3) -0.002(2)
N43D 0.049(3) 0.047(2) 0.049(3) 0.010(2) -0.002(2) 0.006(2)

loop_
_atom_type_symbol
_atom_type_description
_atom_type_scat_dispersion_real
_atom_type_scat_dispersion_imag
_atom_type_scat_source
C C 0.0033 0.0016 'International Tables Vol C Tables 4.2.6.8 and 6.1.1.4'
H H 0.0000 0.0000 'International Tables Vol C Tables 4.2.6.8 and 6.1.1.4'
N N 0.0061 0.0033 'International Tables Vol C Tables 4.2.6.8 and 6.1.1.4'
O O 0.0106 0.0060 'International Tables Vol C Tables 4.2.6.8 and 6.1.1.4'
F F 0.0171 0.0103 'International Tables Vol C Tables 4.2.6.8 and 6.1.1.4'
Ru Ru -1.2594 0.8363 'International Tables Vol C Tables 4.2.6.8 and 6.1.1.4'

loop_
_geom_angle_atom_site_label_1
_geom_angle_atom_site_label_2
_geom_angle_atom_site_label_3
_geom_angle
_geom_angle_site_symmetry_1
O47A Ru1A O48A 79.00(8) .
O47A Ru1A N50A 84.16(9) .
O48A Ru1A N50A 85.29(9) .
O47A Ru1A C11A 117.82(7) .
O48A Ru1A C11A 162.73(7) .
N50A Ru1A C11A 92.30(7) .
O47A Ru1A C14A 120.37(7) .
O48A Ru1A C14A 92.79(7) .
N50A Ru1A C14A 154.62(8) .
C11A Ru1A C14A 82.08(5) .
C12A C11A C16A 119.36(13) .
C12A C11A C10A 120.55(15) .
C16A C11A C10A 120.09(15) .
C12A C11A Ru1A 70.78(7) .
C16A C11A Ru1A 70.63(8) .
C10A C11A Ru1A 130.90(3) .
C13A C12A C11A 120.44(15) .
C12A C13A C14A 121.14(15) .
C13A C14A C15A 118.02(13) .
C13A C14A C17A 122.77(13) .
C15A C14A C17A 119.21(13) .
C13A C14A Ru1A 70.43(8) .
C15A C14A Ru1A 69.89(8) .
C17A C14A Ru1A 130.87(10) .
C16A C15A C14A 121.36(15) .
C15A C16A C11A 119.68(15) .
C14A C17A C19A 111.06(16) .
C14A C17A C18A 112.42(16) .
C19A C17A C18A 110.51(19) .
C45A N40A C41A 117.3(3) .
C45A N40A Ru3A 125.4(2) .
C41A N40A Ru3A 116.8(2) .
C42A C41A N40A 123.7(3) .
C41A C42A C43A 119.6(3) .
C44A C43A C42A 120.1(3) .
C44A C43A C46A 120.1(3) .
C42A C43A C46A 119.8(3) .
O47A C44A C43A 127.1(3) .
O47A C44A C45A 115.1(3) .
C43A C44A C45A 117.7(3) .
N40A C45A O48A 122.5(3) .
N40A C45A C44A 121.5(3) .
O48A C45A C44A 116.1(3) .
N23C C46A C43A 125.5(3) .
C44A O47A Ru1A 114.94(19) .
C45A O48A Ru1A 112.82(18) .
O57A Ru2A O58A 79.04(9) .
O57A Ru2A N60A 81.08(9) .
O58A Ru2A N60A 86.49(9) .
O57A Ru2A C24A 110.25(9) .
O58A Ru2A C24A 98.34(9) .
N60A Ru2A C24A 168.29(9) .
O57A Ru2A C21A 130.99(8) .
O58A Ru2A C21A 148.30(7) .
N60A Ru2A C21A 88.65(8) .
C24A Ru2A C21A 81.63(8) .
C22A C21A C26A 120.15(18) .
C22A C21A C20A 119.8(2) .
C26A C21A C20A 119.7(2) .
C22A C21A Ru2A 69.82(15) .
C26A C21A Ru2A 70.68(16) .
C20A C21A Ru2A 126.9(2) .
C21A C22A C23A 119.41(19) .
C22A C23A C24A 122.7(2) .
C23A C24A C25A 116.62(17) .
C23A C24A C27A 122.27(17) .
C25A C24A C27A 121.00(16) .
C23A C24A Ru2A 69.57(12) .
C25A C24A Ru2A 70.20(12) .
C27A C24A Ru2A 127.73(17) .
C24A C25A C26A 122.49(18) .
C21A C26A C25A 118.64(19) .
C24A C27A C29A 109.6(2) .
C24A C27A C28A 111.80(17) .
C29A C27A C28A 108.8(2) .
C55A N50A C51A 118.2(3) .
C55A N50A Ru1A 121.32(19) .
C51A N50A Ru1A 119.5(2) .
C52A C51A N50A 123.9(3) .
C51A C52A C53A 120.2(3) .
C54A C53A C52A 113.8(3) .
C54A C53A C56A 124.8(3) .
C52A C53A C56A 121.3(3) .
C55A C54A O57A 115.5(3) .
C55A C54A C53A 124.4(3) .
O57A C54A C53A 120.0(3) .
O58A C55A N50A 119.7(3) .
O58A C55A C54A 121.1(3) .
N50A C55A C54A 119.2(3) .
N33C C56A C53A 125.5(4) 2
C54A O57A Ru2A 110.30(19) .
C55A O58A Ru2A 110.09(18) .
O67A Ru3A O68A 78.95(8) .
O67A Ru3A N40A 82.11(9) .
O68A Ru3A N40A 88.20(9) .
O67A Ru3A C34A 102.18(7) .
O68A Ru3A C34A 102.74(8) .
N40A Ru3A C34A 168.79(9) .
O67A Ru3A C31A 139.37(8) .
O68A Ru3A C31A 140.29(8) .
N40A Ru3A C31A 88.13(9) .
C34A Ru3A C31A 81.90(7) .
C32A C31A C36A 120.88(19) .
C32A C31A C30A 120.7(2) .
C36A C31A C30A 118.41(19) .
C32A C31A Ru3A 71.06(13) .
C36A C31A Ru3A 71.72(13) .
C30A C31A Ru3A 128.24(16) .
C31A C32A C33A 119.10(19) .
C32A C33A C34A 122.74(18) .
C33A C34A C35A 116.23(17) .
C33A C34A C37A 122.74(16) .
C35A C34A C37A 120.96(17) .
C33A C34A Ru3A 69.80(10) .
C35A C34A Ru3A 70.59(11) .
C37A C34A Ru3A 132.39(13) .
C36A C35A C34A 123.28(19) .
C35A C36A C31A 117.74(18) .
C39A C37A C34A 115.0(2) .
C39A C37A C38A 113.3(3) .
C34A C37A C38A 114.24(16) .
C65A N60A C61A 116.3(3) .
C65A N60A Ru2A 125.1(2) .
C61A N60A Ru2A 118.4(2) .
C62A C61A N60A 125.5(3) .
C61A C62A C63A 118.4(3) .
C64A C63A C62A 119.0(3) .
C64A C63A C66A 117.6(3) .
C62A C63A C66A 123.3(3) .
O67A C64A C63A 122.9(3) .
O67A C64A C65A 118.7(3) .
C63A C64A C65A 118.3(3) .
O68A C65A N60A 120.0(3) .
O68A C65A C64A 117.7(3) .
N60A C65A C64A 122.3(3) .
N13D C66A N43D 51.4(3) .
N13D C66A C63A 120.7(4) .
N43D C66A C63A 112.7(3) .
C64A O67A Ru3A 111.57(19) .
C65A O68A Ru3A 111.96(19) .
O48B Ru1B O47B 78.85(8) .
O48B Ru1B N60B 88.93(9) .
O47B Ru1B N60B 83.46(9) .
O48B Ru1B C14B 104.64(8) .
O47B Ru1B C14B 99.58(8) .
N60B Ru1B C14B 166.41(8) .
O48B Ru1B C11B 137.70(8) .
O47B Ru1B C11B 142.11(7) .
N60B Ru1B C11B 87.11(9) .
C14B Ru1B C11B 82.40(8) .
C12B C11B C16B 120.52(17) .
C12B C11B C10B 119.90(19) .
C16B C11B C10B 119.31(18) .
C12B C11B Ru1B 69.79(12) .
C16B C11B Ru1B 70.88(11) .
C10B C11B Ru1B 127.52(19) .
C11B C12B C13B 119.57(19) .
C14B C13B C12B 122.04(17) .
C13B C14B C15B 116.71(16) .
C13B C14B C17B 121.69(15) .
C15B C14B C17B 121.49(17) .
C13B C14B Ru1B 70.63(15) .
C15B C14B Ru1B 70.30(14) .
C17B C14B Ru1B 132.68(14) .
C14B C15B C16B 123.2(2) .
C11B C16B C15B 117.94(17) .
C14B C17B C19B 112.4(2) .
C14B C17B C18B 112.8(2) .
C19B C17B C18B 110.2(2) .
C45B N40B C41B 118.4(3) .
C45B N40B Ru2B 123.8(2) .
C41B N40B Ru2B 117.4(2) .
C42B C41B N40B 120.7(3) .
C41B C42B C43B 122.1(3) .
C44B C43B C42B 116.6(3) .
C44B C43B C46B 124.8(3) .
C42B C43B C46B 118.5(3) .
O47B C44B C43B 122.5(3) .
O47B C44B C45B 114.3(3) .
C43B C44B C45B 123.1(3) .
O48B C45B C44B 123.4(3) .
O48B C45B N40B 117.4(3) .
C44B C45B N40B 119.1(3) .
N13C C46B C43B 126.0(3) .
C44B O47B Ru1B 112.47(18) .
C45B O48B Ru1B 109.80(19) .
O57B Ru2B O58B 78.21(10) .
O57B Ru2B N40B 81.43(12) .
O58B Ru2B N40B 86.86(10) .
O57B Ru2B C21B 91.36(9) .
O58B Ru2B C21B 145.52(8) .
N40B Ru2B C21B 124.37(10) .
O57B Ru2B C24B 165.05(10) .
O58B Ru2B C24B 99.88(9) .
N40B Ru2B C24B 113.39(10) .
C21B Ru2B C24B 81.88(8) .
C22B C21B C26B 120.1(2) .
C22B C21B C20B 120.3(2) .
C26B C21B C20B 118.9(2) .
C22B C21B Ru2B 70.93(17) .
C26B C21B Ru2B 73.44(17) .
C20B C21B Ru2B 119.9(2) .
C21B C22B C23B 119.4(2) .
C24B C23B C22B 122.4(2) .
C23B C24B C25B 116.69(18) .
C23B C24B C27B 124.01(18) .
C25B C24B C27B 119.26(19) .
C23B C24B Ru2B 69.86(13) .
C25B C24B Ru2B 71.27(12) .
C27B C24B Ru2B 131.19(16) .
C26B C25B C24B 122.5(2) .
C25B C26B C21B 118.8(2) .
C24B C27B C29B 110.07(19) .
C24B C27B C28B 114.2(2) .
C29B C27B C28B 110.3(2) .
C55B N50B C51B 119.1(3) .
C55B N50B Ru3B 121.8(2) .
C51B N50B Ru3B 118.4(2) .
N50B C51B C52B 119.9(4) .
C51B C52B C53B 120.8(4) .
C54B C53B C52B 119.2(4) .
C54B C53B C56B 114.7(4) .
C52B C53B C56B 126.0(4) .
O57B C54B C53B 121.6(4) .
O57B C54B C55B 120.8(4) .
C53B C54B C55B 117.6(4) .
O58B C55B N50B 120.6(3) .
O58B C55B C54B 116.2(3) .
N50B C55B C54B 123.1(3) .
N33D C56B C53B 118.3(4) 2
C54B O57B Ru2B 110.5(2) .
C55B O58B Ru2B 112.0(2) .
O68B Ru3B O67B 78.95(9) .
O68B Ru3B N50B 85.96(9) .
O67B Ru3B N50B 84.12(10) .
O68B Ru3B C34B 99.51(8) .
O67B Ru3B C34B 108.04(8) .
N50B Ru3B C34B 167.36(9) .
O68B Ru3B C31B 145.85(7) .
O67B Ru3B C31B 133.59(8) .
N50B Ru3B C31B 87.59(10) .
C34B Ru3B C31B 81.49(9) .
C32B C31B C36B 120.05(16) .
C32B C31B C30B 119.26(18) .
C36B C31B C30B 120.12(18) .
C32B C31B Ru3B 71.41(15) .
C36B C31B Ru3B 69.50(16) .
C30B C31B Ru3B 124.5(3) .
C33B C32B C31B 118.23(18) .
C32B C33B C34B 124.26(18) .
C33B C34B C35B 116.02(16) .
C33B C34B C37B 122.61(16) .
C35B C34B C37B 121.33(16) .
C33B C34B Ru3B 68.74(15) .
C35B C34B Ru3B 69.08(15) .
C37B C34B Ru3B 130.85(19) .
C34B C35B C36B 121.87(18) .
C35B C36B C31B 119.46(18) .
C34B C37B C38B 113.7(2) .
C34B C37B C39B 109.9(2) .
C38B C37B C39B 109.9(2) .
C65B N60B C61B 118.4(3) .
C65B N60B Ru1B 122.2(2) .
C61B N60B Ru1B 118.6(2) .
C62B C61B N60B 123.1(3) .
C61B C62B C63B 121.9(3) .
C64B C63B C66B 120.4(3) .
C64B C63B C62B 115.9(3) .
C66B C63B C62B 123.4(3) .
O67B C64B C63B 125.1(3) .
O67B C64B C65B 115.9(3) .
C63B C64B C65B 118.9(3) .
O68B C65B N60B 122.9(3) .
O68B C65B C64B 115.7(3) .
N60B C65B C64B 121.4(3) .
N23D C66B C63B 121.8(3) .
C64B O67B Ru3B 114.0(2) .
C65B O68B Ru3B 114.07(19) .
C31C N1C C11C 109.38(19) .
C31C N1C C21C 112.6(2) .
C11C N1C C21C 112.59(19) .
N1C C11C C12C 112.30(19) .
N13C C12C C11C 106.0(2) .
C46B N13C C12C 119.2(2) .
N1C C21C C22C 111.43(19) .
N23C C22C C21C 110.3(2) .
C46A N23C C22C 116.0(3) .
C32C C31C N1C 115.1(2) .
C31C C32C N33C 109.0(2) .
C56A N33C C32C 123.4(3) 2
C31D N1D C21D 108.3(2) .
C31D N1D C11D 104.0(2) .
C21D N1D C11D 110.8(2) .
C31D N1D C41D 130.2(4) .
C21D N1D C41D 111.5(3) .
C11D N1D C41D 33.4(2) .
N1D C11D C12D 108.7(2) .
N13D C12D C11D 108.2(3) .
C66A N13D C12D 114.7(3) .
N1D C21D C22D 108.9(2) .
N23D C22D C21D 108.2(2) .
C66B N23D C22D 115.2(3) .
C32D C31D N1D 113.4(3) .
C31D C32D N33D 106.9(3) .
C56B N33D C32D 113.9(4) 2
C42D C41D N1D 94.3(3) .
N43D C42D C41D 108.4(3) .
C66A N43D C42D 119.6(5) .
F1E C1E C6E 118.3 .
F1E C1E C2E 118.3 .
C6E C1E C2E 123.4 .
C1E C2E C3E 117.9 .
C4E C3E C2E 120.4 .
C3E C4E C5E 120.1 .
C4E C5E C6E 120.4 .
C1E C6E C5E 117.9 .

loop_
_geom_bond_atom_site_label_1
_geom_bond_atom_site_label_2
_geom_bond_distance
_geom_bond_site_symmetry_2
Ru1A O47A 2.048(2) .
Ru1A O48A 2.110(2) .
Ru1A N50A 2.125(3) .
Ru1A C11A 2.1699(9) .
Ru1A C14A 2.1821(14) .
C10A C11A 1.520(2) .
C11A C12A 1.413(2) .
C11A C16A 1.4192(19) .
C12A C13A 1.411(2) .
C13A C14A 1.4128(19) .
C14A C15A 1.4239(19) .
C14A C17A 1.5146(19) .
C15A C16A 1.414(2) .
C17A C19A 1.526(3) .
C17A C18A 1.526(2) .
N40A C45A 1.309(4) .
N40A C41A 1.394(4) .
N40A Ru3A 2.122(3) .
C41A C42A 1.359(5) .
C42A C43A 1.386(5) .
C43A C44A 1.348(4) .
C43A C46A 1.474(4) .
C44A O47A 1.329(4) .
C44A C45A 1.505(4) .
C45A O48A 1.312(4) .
C46A N23C 1.267(4) .
Ru2A O57A 2.066(2) .
Ru2A O58A 2.088(2) .
Ru2A N60A 2.096(3) .
Ru2A C24A 2.1695(19) .
Ru2A C21A 2.204(3) .
C20A C21A 1.522(3) .
C21A C22A 1.406(3) .
C21A C26A 1.417(3) .
C22A C23A 1.408(3) .
C23A C24A 1.408(3) .
C24A C25A 1.416(3) .
C24A C27A 1.517(2) .
C25A C26A 1.419(3) .
C27A C29A 1.526(4) .
C27A C28A 1.530(3) .
N50A C55A 1.351(4) .
N50A C51A 1.363(4) .
C51A C52A 1.329(5) .
C52A C53A 1.428(5) .
C53A C54A 1.390(5) .
C53A C56A 1.478(5) .
C54A C55A 1.366(5) .
C54A O57A 1.386(4) .
C55A O58A 1.308(3) .
C56A N33C 1.247(5) 2
Ru3A O67A 2.084(2) .
Ru3A O68A 2.091(2) .
Ru3A C34A 2.1682(17) .
Ru3A C31A 2.189(2) .
C30A C31A 1.517(3) .
C31A C32A 1.408(2) .
C31A C36A 1.420(3) .
C32A C33A 1.408(3) .
C33A C34A 1.409(3) .
C34A C35A 1.422(2) .
C34A C37A 1.505(2) .
C35A C36A 1.414(3) .
C37A C39A 1.500(3) .
C37A C38A 1.522(2) .
N60A C65A 1.348(4) .
N60A C61A 1.399(4) .
C61A C62A 1.323(5) .
C62A C63A 1.413(5) .
C63A C64A 1.410(5) .
C63A C66A 1.494(5) .
C64A O67A 1.302(4) .
C64A C65A 1.422(5) .
C65A O68A 1.305(4) .
C66A N13D 1.336(5) .
C66A N43D 1.422(6) .
Ru1B O48B 2.087(2) .
Ru1B O47B 2.095(2) .
Ru1B N60B 2.121(3) .
Ru1B C14B 2.130(2) .
Ru1B C11B 2.201(2) .
C10B C11B 1.518(3) .
C11B C12B 1.407(2) .
C11B C16B 1.415(3) .
C12B C13B 1.411(3) .
C13B C14B 1.407(3) .
C14B C15B 1.414(2) .
C14B C17B 1.511(2) .
C15B C16B 1.415(3) .
C17B C19B 1.515(3) .
C17B C18B 1.529(2) .
N40B C45B 1.396(4) .
N40B C41B 1.424(5) .
N40B Ru2B 2.137(3) .
C41B C42B 1.324(5) .
C42B C43B 1.440(5) .
C43B C44B 1.357(4) .
C43B C46B 1.460(5) .
C44B O47B 1.336(4) .
C44B C45B 1.395(5) .
C45B O48B 1.285(4) .
C46B N13C 1.234(4) .
Ru2B O57B 2.072(3) .
Ru2B O58B 2.088(2) .
Ru2B C21B 2.140(3) .
Ru2B C24B 2.2162(19) .
C20B C21B 1.520(3) .
C21B C22B 1.406(3) .
C21B C26B 1.414(3) .
C22B C23B 1.413(3) .
C23B C24B 1.402(3) .
C24B C25B 1.421(3) .
C24B C27B 1.513(3) .
C25B C26B 1.410(3) .
C27B C29B 1.527(4) .
C27B C28B 1.529(3) .
N50B C55B 1.333(5) .
N50B C51B 1.359(5) .
N50B Ru3B 2.148(3) .
C51B C52B 1.364(6) .
C52B C53B 1.383(6) .
C53B C54B 1.365(6) .
C53B C56B 1.503(6) .
C54B O57B 1.290(5) .
C54B C55B 1.392(5) .
C55B O58B 1.291(4) .
C56B N33D 1.275(6) 2
Ru3B O68B 2.048(2) .
Ru3B O67B 2.050(2) .
Ru3B C34B 2.186(3) .
Ru3B C31B 2.191(3) .
C30B C31B 1.523(3) .
C31B C32B 1.406(2) .
C31B C36B 1.416(2) .
C32B C33B 1.399(2) .
C33B C34B 1.405(2) .
C34B C35B 1.413(2) .
C34B C37B 1.513(2) .
C35B C36B 1.414(2) .
C37B C38B 1.524(3) .
C37B C39B 1.526(3) .
N60B C65B 1.347(4) .
N60B C61B 1.365(4) .
C61B C62B 1.319(5) .
C62B C63B 1.454(5) .
C63B C64B 1.381(5) .
C63B C66B 1.418(5) .
C64B O67B 1.314(4) .
C64B C65B 1.462(5) .
C65B O68B 1.316(4) .
C66B N23D 1.306(5) .
N1C C31C 1.466(3) .
N1C C11C 1.471(3) .
N1C C21C 1.483(3) .
C11C C12C 1.502(3) .
C12C N13C 1.481(3) .
C21C C22C 1.491(3) .
C22C N23C 1.475(3) .
C31C C32C 1.413(3) .
C32C N33C 1.530(3) .
N33C C56A 1.247(5) 2
N1D C31D 1.471(3) .
N1D C21D 1.483(3) .
N1D C11D 1.490(3) .
N1D C41D 1.657(4) .
C11D C12D 1.495(4) .
C12D N13D 1.477(4) .
C21D C22D 1.493(4) .
C22D N23D 1.479(4) .
C31D C32D 1.407(4) .
C32D N33D 1.542(5) .
N33D C56B 1.275(6) 2
C41D C42D 1.499(4) .
C42D N43D 1.480(5) .
F1E C1E 1.3256(15) .
C1E C6E 1.3381(15) .
C1E C2E 1.3381(15) .
C2E C3E 1.3497(15) .
C3E C4E 1.3489(15) .
C4E C5E 1.3489(15) .
C5E C6E 1.3497(15) .
O1F C1F 1.423(5) .
O1G C1G 1.431(4) .
O1H C1H 1.430(4) .
O1I C1I 1.440(5) .
O1J C1J 1.444(4) .

loop_
_platon_squeeze_void_nr
_platon_squeeze_void_average_x
_platon_squeeze_void_average_y
_platon_squeeze_void_average_z
_platon_squeeze_void_volume
_platon_squeeze_void_count_electrons
1 0.440 0.000 -0.044 5963.2 279.5
2 0.917 0.352 0.007 16.5 7.1
3 0.583 0.352 0.493 16.5 7.0
4 0.417 0.647 0.507 16.5 6.7
5 0.083 0.647 0.993 16.5 7.0
